data_1573633
_journal_paper_doi 10.1039/D4DT03036B
_chemical_formula_moiety 'C15 H22 Au O P'
_chemical_formula_sum 'C15 H22 Au O P'
_chemical_formula_weight 446.26
_space_group_crystal_system orthorhombic
_space_group_IT_number 61
_space_group_name_Hall '-P 2ac 2ab'
_space_group_name_H-M_alt 'P b c a'
_atom_sites_solution_hydrogens geom
_atom_sites_solution_primary dual
_audit_creation_date 2024-02-08
_audit_creation_method
;
Olex2 1.5
(compiled 2023.08.24 svn.re1ec1418 for OlexSys, GUI svn.r6817)
;
_audit_update_record
;
2024-07-24 deposited with the CCDC.	2025-01-09 downloaded from the CCDC.
;
_cell_angle_alpha 90
_cell_angle_beta 90
_cell_angle_gamma 90
_cell_formula_units_Z 8
_cell_length_a 16.3373(7)
_cell_length_b 11.3081(5)
_cell_length_c 17.9484(8)
_cell_measurement_reflns_used 2685
_cell_measurement_temperature 293(2)
_cell_measurement_theta_max 21.4440
_cell_measurement_theta_min 2.5690
_cell_volume 3315.9(3)
_computing_cell_refinement 'CrysAlisPro 1.171.42.49 (Rigaku OD, 2022)'
_computing_data_collection 'CrysAlisPro 1.171.42.49 (Rigaku OD, 2022)'
_computing_data_reduction 'CrysAlisPro 1.171.42.49 (Rigaku OD, 2022)'
_computing_molecular_graphics 'Olex2 1.5 (Dolomanov et al., 2009)'
_computing_publication_material 'Olex2 1.5 (Dolomanov et al., 2009)'
_computing_structure_refinement 'SHELXL 2018/3 (Sheldrick, 2015)'
_computing_structure_solution 'SHELXT 2018/2 (Sheldrick, 2018)'
_diffrn_ambient_temperature 293(2)
_diffrn_detector 'CCD plate'
_diffrn_detector_area_resol_mean 16.0128
_diffrn_detector_type Eos
_diffrn_measured_fraction_theta_full 0.984
_diffrn_measured_fraction_theta_max 0.878
_diffrn_measurement_details
;
List of Runs (angles in degrees, time in seconds):

  # Type    Start    End  Width  t~exp~   \w     \q     \k     \f   Frames
#--------------------------------------------------------------------------
  1  \w    -23.00  21.00   1.00  160.00    --   23.59 -38.00   0.00   44
  2  \w    -79.00  49.00   1.00  160.00    --  -23.67  38.00-120.00  128
;
_diffrn_measurement_device 'four-circle diffractometer'
_diffrn_measurement_device_type 'SuperNova, Single source at offset/far, Eos'
_diffrn_measurement_method '\w scans'
_diffrn_orient_matrix_type 'CrysAlisPro convention (1999,Acta A55,543-557)'
_diffrn_orient_matrix_UB_11 0.0110327000
_diffrn_orient_matrix_UB_12 0.0199801000
_diffrn_orient_matrix_UB_13 0.0266891000
_diffrn_orient_matrix_UB_21 0.0239849000
_diffrn_orient_matrix_UB_22 0.0249982000
_diffrn_orient_matrix_UB_23 -0.0156622000
_diffrn_orient_matrix_UB_31 -0.0217813000
_diffrn_orient_matrix_UB_32 0.0377450000
_diffrn_orient_matrix_UB_33 -0.0037468000
_diffrn_radiation_monochromator mirror
_diffrn_radiation_probe x-ray
_diffrn_radiation_type 'Ag K\a'
_diffrn_radiation_wavelength 0.56087
_diffrn_reflns_av_R_equivalents 0.0341
_diffrn_reflns_av_unetI/netI 0.0474
_diffrn_reflns_Laue_measured_fraction_full 0.984
_diffrn_reflns_Laue_measured_fraction_max 0.878
_diffrn_reflns_limit_h_max 19
_diffrn_reflns_limit_h_min -25
_diffrn_reflns_limit_k_max 17
_diffrn_reflns_limit_k_min -15
_diffrn_reflns_limit_l_max 17
_diffrn_reflns_limit_l_min -28
_diffrn_reflns_number 14048
_diffrn_reflns_point_group_measured_fraction_full 0.984
_diffrn_reflns_point_group_measured_fraction_max 0.878
_diffrn_reflns_theta_full 19.665
_diffrn_reflns_theta_max 26.373
_diffrn_reflns_theta_min 1.947
_diffrn_source 'micro-focus sealed X-ray tube'
_diffrn_source_type 'SuperNova (Ag) X-ray Source'
_exptl_absorpt_coefficient_mu 4.843
_exptl_absorpt_correction_T_max 1.000
_exptl_absorpt_correction_T_min 0.269
_exptl_absorpt_correction_type gaussian
_exptl_absorpt_process_details
;
CrysAlisPro 1.171.42.49 (Rigaku Oxford Diffraction, 2022)
Numerical absorption correction based on gaussian integration over
a multifaceted crystal model
Empirical absorption correction using spherical harmonics,
implemented in SCALE3 ABSPACK scaling algorithm.
;
_exptl_crystal_colour 'clear light violet'
_exptl_crystal_colour_lustre clear
_exptl_crystal_colour_modifier light
_exptl_crystal_colour_primary violet
_exptl_crystal_density_diffrn 1.788
_exptl_crystal_description needle
_exptl_crystal_F_000 1712
_exptl_crystal_preparation Luminescent
_exptl_crystal_recrystallization_method 'Re-crystallisation from solvent: n-pentane/dichloromethane'
_exptl_crystal_size_max 0.59
_exptl_crystal_size_mid 0.28
_exptl_crystal_size_min 0.17
_refine_diff_density_max 0.794
_refine_diff_density_min -0.589
_refine_diff_density_rms 0.072
_refine_ls_extinction_method none
_refine_ls_goodness_of_fit_ref 1.017
_refine_ls_hydrogen_treatment constr
_refine_ls_matrix_type full
_refine_ls_number_parameters 239
_refine_ls_number_reflns 6050
_refine_ls_number_restraints 0
_refine_ls_restrained_S_all 1.017
_refine_ls_R_factor_all 0.1300
_refine_ls_R_factor_gt 0.0464
_refine_ls_shift/su_max 0.002
_refine_ls_shift/su_mean 0.000
_refine_ls_structure_factor_coef Fsqd
_refine_ls_weighting_details 'w=1/[\s^2^(Fo^2^)+(0.0275P)^2^+1.1236P] where P=(Fo^2^+2Fc^2^)/3'
_refine_ls_weighting_scheme calc
_refine_ls_wR_factor_gt 0.0761
_refine_ls_wR_factor_ref 0.1036
_reflns_Friedel_coverage 0.000
_reflns_number_gt 2581
_reflns_number_total 6050
_reflns_threshold_expression 'I > 2\s(I)'
_cod_data_source_file d4dt03036b3.cif
_cod_data_source_block appr0_1atm
_cod_database_code 1573633
_shelx_shelxl_version_number 2018/3
_chemical_oxdiff_formula 'C15 H22 O P Au'
_shelx_space_group_comment
;
The symmetry employed for this shelxl refinement is uniquely defined
by the following loop, which should always be used as a source of
symmetry information in preference to the above space-group names.
They are only intended as comments.
;
_shelx_estimated_absorpt_t_max 0.493
_shelx_estimated_absorpt_t_min 0.162
_olex2_refinement_description
;
1. Fixed Uiso
 At 1.2 times of:
  All C(H) groups, All C(H,H) groups, All C(H,H,H,H) groups
 At 1.5 times of:
  All C(H,H,H) groups
2. Others
 Sof(H14A)=Sof(H14B)=Sof(C15A)=Sof(H15A)=Sof(H15B)=Sof(H15C)=Sof(C9A)=
 Sof(H9AA)=Sof(H9AB)=Sof(H9AC)=Sof(O1A)=Sof(C3A)=Sof(C8A)=Sof(H8A)=Sof(C7A)=
 Sof(H7A)=Sof(C6A)=Sof(C5A)=Sof(H5A)=Sof(C4A)=Sof(H4A)=1-FVAR(1)
 Sof(C7)=Sof(H7)=Sof(C8)=Sof(H8)=Sof(C3)=Sof(C4)=Sof(H4)=Sof(C5)=Sof(H5)=
 Sof(C6)=Sof(O1)=Sof(H14C)=Sof(H14D)=Sof(C9)=Sof(H9A)=Sof(H9B)=Sof(H9C)=
 Sof(C15)=Sof(H15D)=Sof(H15E)=Sof(H15F)=FVAR(1)
3.a Secondary CH2 refined with riding coordinates:
 C12(H12A,H12B), C10(H10A,H10B), C14(H14A,H14B), C14(H14C,H14D)
3.b Aromatic/amide H refined with riding coordinates:
 C7(H7), C8(H8), C4(H4), C5(H5), C8A(H8A), C7A(H7A), C5A(H5A), C4A(H4A)
3.c Fitted hexagon refined as free rotating group:
 C3A(C8A,C7A,C6A,C5A,C4A)
3.d Idealised Me refined as rotating group:
 C13(H13A,H13B,H13C), C11(H11A,H11B,H11C), C15A(H15A,H15B,H15C), C9(H9A,H9B,
 H9C), C9A(H9AA,H9AB,H9AC), C15(H15D,H15E,H15F)
;
_olex2_submission_special_instructions 'No special instructions were received'
_oxdiff_exptl_absorpt_empirical_details
;
Empirical correction (ABSPACK) includes:
- Absorption correction using spherical harmonics
- Frame scaling
;
_oxdiff_exptl_absorpt_empirical_full_max 1.128
_oxdiff_exptl_absorpt_empirical_full_min 0.916

loop_
_space_group_symop_operation_xyz
'x, y, z'
'-x+1/2, -y, z+1/2'
'-x, y+1/2, -z+1/2'
'x+1/2, -y+1/2, -z'
'-x, -y, -z'
'x-1/2, y, -z-1/2'
'x, -y-1/2, z-1/2'
'-x-1/2, y-1/2, z'

loop_
_atom_site_label
_atom_site_type_symbol
_atom_site_fract_x
_atom_site_fract_y
_atom_site_fract_z
_atom_site_U_iso_or_equiv
_atom_site_adp_type
_atom_site_occupancy
_atom_site_site_symmetry_order
_atom_site_calc_flag
_atom_site_refinement_flags_posn
_atom_site_refinement_flags_adp
_atom_site_refinement_flags_occupancy
_atom_site_disorder_assembly
_atom_site_disorder_group
Au1 Au 0.38933(2) 0.74815(2) 0.32590(2) 0.07182(10) Uani 1 1 d . . . . .
P1 P 0.40334(9) 0.92060(12) 0.26209(8) 0.0811(4) Uani 1 1 d . . . . .
C7 C 0.4438(9) 0.2355(12) 0.5207(8) 0.097(5) Uani 0.655(9) 1 d . . P A 1
H7 H 0.486457 0.211489 0.551542 0.116 Uiso 0.655(9) 1 calc R U P A 1
C8 C 0.4417(12) 0.3499(13) 0.4950(9) 0.089(6) Uani 0.655(9) 1 d . . P A 1
H8 H 0.481901 0.402751 0.510452 0.106 Uiso 0.655(9) 1 calc R U P A 1
C3 C 0.3808(13) 0.3890(14) 0.4460(11) 0.067(5) Uani 0.655(9) 1 d . . P A 1
C4 C 0.3234(12) 0.3045(19) 0.4270(9) 0.076(5) Uani 0.655(9) 1 d . . P A 1
H4 H 0.281984 0.326132 0.394174 0.091 Uiso 0.655(9) 1 calc R U P A 1
C5 C 0.3236(9) 0.1877(13) 0.4541(9) 0.075(4) Uani 0.655(9) 1 d . . P A 1
H5 H 0.283568 0.133895 0.439633 0.090 Uiso 0.655(9) 1 calc R U P A 1
C6 C 0.3837(8) 0.1562(10) 0.5016(6) 0.079(3) Uani 0.655(9) 1 d . . P A 1
C12 C 0.3146(4) 1.0153(5) 0.2694(4) 0.107(2) Uani 1 1 d . . . . .
H12A H 0.267847 0.972544 0.249748 0.128 Uiso 1 1 calc R U . . .
H12B H 0.304140 1.029538 0.321834 0.128 Uiso 1 1 calc R U . . .
O1 O 0.3933(7) 0.0426(8) 0.5318(6) 0.125(4) Uani 0.655(9) 1 d . . P A 1
C2 C 0.3778(3) 0.5009(5) 0.4108(3) 0.0701(13) Uani 1 1 d . . . . .
C1 C 0.3805(3) 0.5949(4) 0.3805(3) 0.0734(14) Uani 1 1 d . . . . .
C10 C 0.4236(5) 0.9009(6) 0.1641(3) 0.110(2) Uani 1 1 d . . . . .
H10A H 0.429431 0.978225 0.141304 0.132 Uiso 1 1 calc R U . . .
H10B H 0.475497 0.860086 0.158631 0.132 Uiso 1 1 calc R U . . .
C13 C 0.3191(5) 1.1345(6) 0.2301(4) 0.155(3) Uani 1 1 d . . . . .
H13A H 0.324873 1.122314 0.177437 0.232 Uiso 1 1 calc R U . . .
H13B H 0.365317 1.178072 0.248427 0.232 Uiso 1 1 calc R U . . .
H13C H 0.269842 1.178306 0.239689 0.232 Uiso 1 1 calc R U . . .
C11 C 0.3604(6) 0.8341(8) 0.1227(4) 0.160(3) Uani 1 1 d . . . . .
H11A H 0.368792 0.844163 0.070107 0.239 Uiso 1 1 calc R U . . .
H11B H 0.307139 0.863170 0.135957 0.239 Uiso 1 1 calc R U . . .
H11C H 0.364210 0.751732 0.135070 0.239 Uiso 1 1 calc R U . . .
C14 C 0.4900(4) 1.0098(6) 0.2965(5) 0.117(2) Uani 1 1 d . . . . .
H14A H 0.492894 1.083120 0.268578 0.140 Uiso 0.345(9) 1 calc R U P A 1
H14B H 0.481132 1.029333 0.348482 0.140 Uiso 0.345(9) 1 calc R U P A 1
H14C H 0.539771 0.963136 0.294428 0.140 Uiso 0.655(9) 1 calc R U P A 2
H14D H 0.497231 1.078330 0.264670 0.140 Uiso 0.655(9) 1 calc R U P A 2
C15A C 0.4742(14) 1.0523(18) 0.3806(17) 0.173(13) Uani 0.345(9) 1 d . . P A 2
H15A H 0.423149 1.094110 0.383184 0.260 Uiso 0.345(9) 1 calc R U P A 2
H15B H 0.517839 1.103696 0.395975 0.260 Uiso 0.345(9) 1 calc R U P A 2
H15C H 0.472247 0.984671 0.412805 0.260 Uiso 0.345(9) 1 calc R U P A 2
C9 C 0.3377(19) -0.041(2) 0.5065(13) 0.147(10) Uani 0.655(9) 1 d . . P A 1
H9A H 0.321808 -0.022578 0.456310 0.220 Uiso 0.655(9) 1 calc R U P A 1
H9B H 0.290160 -0.040893 0.537955 0.220 Uiso 0.655(9) 1 calc R U P A 1
H9C H 0.362542 -0.118113 0.507605 0.220 Uiso 0.655(9) 1 calc R U P A 1
C9A C 0.299(4) -0.023(5) 0.538(3) 0.16(2) Uani 0.345(9) 1 d . . P A 2
H9AA H 0.270931 -0.000400 0.493674 0.243 Uiso 0.345(9) 1 calc R U P A 2
H9AB H 0.260738 -0.049063 0.574931 0.243 Uiso 0.345(9) 1 calc R U P A 2
H9AC H 0.336673 -0.086423 0.527000 0.243 Uiso 0.345(9) 1 calc R U P A 2
O1A O 0.3458(11) 0.0792(15) 0.5673(10) 0.106(6) Uani 0.345(9) 1 d . . P A 2
C3A C 0.367(2) 0.382(2) 0.4428(16) 0.060(10) Uani 0.345(9) 1 d G . P A 2
C8A C 0.4201(16) 0.358(2) 0.5019(15) 0.079(11) Uani 0.345(9) 1 d G . P A 2
H8A H 0.462017 0.411229 0.513094 0.094 Uiso 0.345(9) 1 calc R U P A 2
C7A C 0.4102(11) 0.257(2) 0.5442(10) 0.075(7) Uani 0.345(9) 1 d G . P A 2
H7A H 0.445402 0.241070 0.583706 0.090 Uiso 0.345(9) 1 calc R U P A 2
C6A C 0.3476(11) 0.1776(15) 0.5274(10) 0.072(6) Uani 0.345(9) 1 d G . P A 2
C5A C 0.2949(11) 0.2007(19) 0.4683(12) 0.074(8) Uani 0.345(9) 1 d G . P A 2
H5A H 0.253030 0.147953 0.457133 0.089 Uiso 0.345(9) 1 calc R U P A 2
C4A C 0.3049(18) 0.303(2) 0.4260(14) 0.065(9) Uani 0.345(9) 1 d G . P A 2
H4A H 0.269644 0.318111 0.386520 0.078 Uiso 0.345(9) 1 calc R U P A 2
C15 C 0.5726(6) 0.9414(10) 0.2883(6) 0.130(5) Uani 0.655(9) 1 d . . P A 1
H15D H 0.568372 0.866128 0.312672 0.194 Uiso 0.655(9) 1 calc R U P A 1
H15E H 0.615856 0.986560 0.310776 0.194 Uiso 0.655(9) 1 calc R U P A 1
H15F H 0.584438 0.929674 0.236435 0.194 Uiso 0.655(9) 1 calc R U P A 1

loop_
_atom_site_aniso_label
_atom_site_aniso_U_11
_atom_site_aniso_U_22
_atom_site_aniso_U_33
_atom_site_aniso_U_23
_atom_site_aniso_U_13
_atom_site_aniso_U_12
Au1 0.06805(15) 0.06436(14) 0.08304(17) 0.00800(9) 0.01014(10) -0.00121(10)
P1 0.0875(9) 0.0665(8) 0.0891(10) 0.0090(7) 0.0208(9) -0.0030(7)
C7 0.096(10) 0.103(10) 0.091(9) 0.029(7) -0.035(8) -0.022(8)
C8 0.090(11) 0.083(9) 0.094(11) 0.037(8) -0.044(8) -0.026(7)
C3 0.060(7) 0.067(9) 0.073(11) -0.012(7) -0.002(7) -0.008(6)
C4 0.057(7) 0.104(12) 0.066(9) 0.001(8) -0.017(6) -0.004(7)
C5 0.073(9) 0.067(7) 0.084(8) 0.000(5) 0.002(7) -0.021(6)
C6 0.109(10) 0.070(6) 0.056(6) 0.010(5) -0.009(7) -0.019(7)
C12 0.116(5) 0.095(4) 0.110(5) 0.020(4) 0.030(4) 0.024(4)
O1 0.173(10) 0.077(6) 0.125(8) 0.035(5) -0.054(7) -0.026(6)
C2 0.065(3) 0.069(3) 0.077(3) -0.004(3) -0.002(3) 0.000(3)
C1 0.072(3) 0.070(3) 0.079(3) 0.008(3) 0.008(3) -0.001(3)
C10 0.139(6) 0.092(4) 0.100(4) 0.004(3) 0.038(5) -0.005(4)
C13 0.205(9) 0.100(5) 0.160(7) 0.040(5) 0.038(7) 0.042(5)
C11 0.224(9) 0.157(7) 0.098(5) 0.000(5) -0.009(6) -0.078(7)
C14 0.112(6) 0.096(4) 0.142(6) 0.012(4) 0.019(5) -0.029(4)
C15A 0.13(2) 0.120(18) 0.27(4) -0.05(2) 0.01(2) -0.009(15)
C9 0.25(3) 0.076(8) 0.117(15) 0.028(9) -0.033(15) -0.052(13)
C9A 0.20(4) 0.13(3) 0.16(4) 0.08(3) -0.06(3) -0.11(3)
O1A 0.120(13) 0.073(9) 0.125(14) 0.042(9) -0.037(10) -0.012(9)
C3A 0.074(19) 0.059(16) 0.048(15) 0.020(12) -0.016(12) -0.030(12)
C8A 0.049(12) 0.081(18) 0.11(2) -0.032(16) -0.011(12) -0.026(10)
C7A 0.076(14) 0.080(13) 0.069(12) 0.022(11) -0.019(11) -0.002(12)
C6A 0.087(16) 0.069(12) 0.061(13) 0.001(10) -0.007(11) -0.016(11)
C5A 0.062(15) 0.076(13) 0.084(17) 0.009(11) -0.012(13) -0.004(11)
C4A 0.071(18) 0.043(12) 0.081(19) 0.007(11) -0.018(12) -0.021(10)
C15 0.100(8) 0.174(11) 0.115(8) 0.062(8) -0.009(7) -0.019(7)

loop_
_atom_type_symbol
_atom_type_description
_atom_type_scat_dispersion_real
_atom_type_scat_dispersion_imag
_atom_type_scat_source
C C 0.0013 0.0009 'International Tables Vol C Tables 4.2.6.8 and 6.1.1.4'
H H 0.0000 0.0000 'International Tables Vol C Tables 4.2.6.8 and 6.1.1.4'
O O 0.0058 0.0036 'International Tables Vol C Tables 4.2.6.8 and 6.1.1.4'
P P 0.0671 0.0586 'International Tables Vol C Tables 4.2.6.8 and 6.1.1.4'
Au Au -0.6570 6.0260 'International Tables Vol C Tables 4.2.6.8 and 6.1.1.4'

loop_
_exptl_crystal_face_index_h
_exptl_crystal_face_index_k
_exptl_crystal_face_index_l
_exptl_crystal_face_perp_dist
-1 0 1 0.1138
1 0 -1 0.1102
3 -5 5 0.2533
-5 3 3 0.2308
0 2 -5 0.2037
-2 0 5 0.0884
2 0 -5 0.0852
-1 0 -1 0.1323
1 0 1 0.1241
-2 -5 -5 0.2602
0 5 3 0.2377
1 1 0 0.1869
-1 -1 0 0.2222
-1 0 0 0.1431
1 0 0 0.1152
1 1 -1 0.1707
-3 -5 5 0.2232
0 -3 5 0.1982
0 0 1 0.1041
-2 -1 -5 0.1345
5 2 5 0.1602
5 4 3 0.1757
5 -4 1 0.2660

loop_
_geom_angle_atom_site_label_1
_geom_angle_atom_site_label_2
_geom_angle_atom_site_label_3
_geom_angle
_geom_angle_site_symmetry_1
_geom_angle_site_symmetry_3
_geom_angle_publ_flag
C1 Au1 P1 178.10(15) . . ?
C12 P1 Au1 113.00(19) . . ?
C12 P1 C14 105.5(4) . . ?
C10 P1 Au1 113.8(2) . . ?
C10 P1 C12 106.9(3) . . ?
C10 P1 C14 104.7(4) . . ?
C14 P1 Au1 112.2(2) . . ?
C8 C7 H7 119.6 . . ?
C8 C7 C6 120.8(11) . . ?
C6 C7 H7 119.6 . . ?
C7 C8 H8 119.1 . . ?
C7 C8 C3 121.7(10) . . ?
C3 C8 H8 119.1 . . ?
C8 C3 C2 125.9(15) . . ?
C4 C3 C8 114.8(10) . . ?
C4 C3 C2 119.0(16) . . ?
C3 C4 H4 117.9 . . ?
C3 C4 C5 124.2(11) . . ?
C5 C4 H4 117.9 . . ?
C4 C5 H5 121.1 . . ?
C6 C5 C4 117.9(9) . . ?
C6 C5 H5 121.1 . . ?
C7 C6 O1 114.9(11) . . ?
C5 C6 C7 120.4(9) . . ?
C5 C6 O1 124.6(11) . . ?
P1 C12 H12A 108.1 . . ?
P1 C12 H12B 108.1 . . ?
H12A C12 H12B 107.3 . . ?
C13 C12 P1 116.9(5) . . ?
C13 C12 H12A 108.1 . . ?
C13 C12 H12B 108.1 . . ?
C9 O1 C6 115.1(15) . . ?
C1 C2 C3 175.8(10) . . ?
C1 C2 C3A 174.0(12) . . ?
C2 C1 Au1 176.9(5) . . ?
P1 C10 H10A 108.5 . . ?
P1 C10 H10B 108.5 . . ?
H10A C10 H10B 107.5 . . ?
C11 C10 P1 115.1(5) . . ?
C11 C10 H10A 108.5 . . ?
C11 C10 H10B 108.5 . . ?
C12 C13 H13A 109.5 . . ?
C12 C13 H13B 109.5 . . ?
C12 C13 H13C 109.5 . . ?
H13A C13 H13B 109.5 . . ?
H13A C13 H13C 109.5 . . ?
H13B C13 H13C 109.5 . . ?
C10 C11 H11A 109.5 . . ?
C10 C11 H11B 109.5 . . ?
C10 C11 H11C 109.5 . . ?
H11A C11 H11B 109.5 . . ?
H11A C11 H11C 109.5 . . ?
H11B C11 H11C 109.5 . . ?
P1 C14 H14A 109.4 . . ?
P1 C14 H14B 109.4 . . ?
P1 C14 H14C 109.5 . . ?
P1 C14 H14D 109.5 . . ?
H14A C14 H14B 108.0 . . ?
H14C C14 H14D 108.1 . . ?
C15A C14 P1 110.8(9) . . ?
C15A C14 H14C 109.5 . . ?
C15A C14 H14D 109.5 . . ?
C15 C14 P1 111.2(6) . . ?
C15 C14 H14A 109.4 . . ?
C15 C14 H14B 109.4 . . ?
C14 C15A H15A 109.5 . . ?
C14 C15A H15B 109.5 . . ?
C14 C15A H15C 109.5 . . ?
H15A C15A H15B 109.5 . . ?
H15A C15A H15C 109.5 . . ?
H15B C15A H15C 109.5 . . ?
O1 C9 H9A 109.5 . . ?
O1 C9 H9B 109.5 . . ?
O1 C9 H9C 109.5 . . ?
H9A C9 H9B 109.5 . . ?
H9A C9 H9C 109.5 . . ?
H9B C9 H9C 109.5 . . ?
H9AA C9A H9AB 109.5 . . ?
H9AA C9A H9AC 109.5 . . ?
H9AB C9A H9AC 109.5 . . ?
O1A C9A H9AA 109.5 . . ?
O1A C9A H9AB 109.5 . . ?
O1A C9A H9AC 109.5 . . ?
C6A O1A C9A 119(2) . . ?
C8A C3A C2 113.4(18) . . ?
C8A C3A C4A 120.0 . . ?
C4A C3A C2 125.9(19) . . ?
C3A C8A H8A 120.0 . . ?
C7A C8A C3A 120.0 . . ?
C7A C8A H8A 120.0 . . ?
C8A C7A H7A 120.0 . . ?
C8A C7A C6A 120.0 . . ?
C6A C7A H7A 120.0 . . ?
O1A C6A C7A 116.0(15) . . ?
O1A C6A C5A 123.8(15) . . ?
C5A C6A C7A 120.0 . . ?
C6A C5A H5A 120.0 . . ?
C4A C5A C6A 120.0 . . ?
C4A C5A H5A 120.0 . . ?
C3A C4A H4A 120.0 . . ?
C5A C4A C3A 120.0 . . ?
C5A C4A H4A 120.0 . . ?
C14 C15 H15D 109.5 . . ?
C14 C15 H15E 109.5 . . ?
C14 C15 H15F 109.5 . . ?
H15D C15 H15E 109.5 . . ?
H15D C15 H15F 109.5 . . ?
H15E C15 H15F 109.5 . . ?

loop_
_geom_bond_atom_site_label_1
_geom_bond_atom_site_label_2
_geom_bond_distance
_geom_bond_site_symmetry_2
_geom_bond_publ_flag
Au1 P1 2.2731(14) . ?
Au1 C1 1.996(5) . ?
P1 C12 1.807(6) . ?
P1 C10 1.804(6) . ?
P1 C14 1.845(6) . ?
C7 H7 0.9300 . ?
C7 C8 1.374(12) . ?
C7 C6 1.374(14) . ?
C8 H8 0.9300 . ?
C8 C3 1.400(14) . ?
C3 C4 1.382(15) . ?
C3 C2 1.415(15) . ?
C4 H4 0.9300 . ?
C4 C5 1.407(17) . ?
C5 H5 0.9300 . ?
C5 C6 1.348(13) . ?
C6 O1 1.403(14) . ?
C12 H12A 0.9700 . ?
C12 H12B 0.9700 . ?
C12 C13 1.524(7) . ?
O1 C9 1.39(3) . ?
C2 C1 1.196(7) . ?
C2 C3A 1.476(18) . ?
C10 H10A 0.9700 . ?
C10 H10B 0.9700 . ?
C10 C11 1.479(9) . ?
C13 H13A 0.9600 . ?
C13 H13B 0.9600 . ?
C13 H13C 0.9600 . ?
C11 H11A 0.9600 . ?
C11 H11B 0.9600 . ?
C11 H11C 0.9600 . ?
C14 H14A 0.9700 . ?
C14 H14B 0.9700 . ?
C14 H14C 0.9700 . ?
C14 H14D 0.9700 . ?
C14 C15A 1.60(3) . ?
C14 C15 1.562(11) . ?
C15A H15A 0.9600 . ?
C15A H15B 0.9600 . ?
C15A H15C 0.9600 . ?
C9 H9A 0.9600 . ?
C9 H9B 0.9600 . ?
C9 H9C 0.9600 . ?
C9A H9AA 0.9600 . ?
C9A H9AB 0.9600 . ?
C9A H9AC 0.9600 . ?
C9A O1A 1.48(5) . ?
O1A C6A 1.32(2) . ?
C3A C8A 1.3900 . ?
C3A C4A 1.3900 . ?
C8A H8A 0.9300 . ?
C8A C7A 1.3900 . ?
C7A H7A 0.9300 . ?
C7A C6A 1.3900 . ?
C6A C5A 1.3900 . ?
C5A H5A 0.9300 . ?
C5A C4A 1.3900 . ?
C4A H4A 0.9300 . ?
C15 H15D 0.9600 . ?
C15 H15E 0.9600 . ?
C15 H15F 0.9600 . ?

loop_
_geom_torsion_atom_site_label_1
_geom_torsion_atom_site_label_2
_geom_torsion_atom_site_label_3
_geom_torsion_atom_site_label_4
_geom_torsion
_geom_torsion_site_symmetry_1
_geom_torsion_site_symmetry_2
_geom_torsion_site_symmetry_3
_geom_torsion_site_symmetry_4
_geom_torsion_publ_flag
Au1 P1 C12 C13 178.4(5) . . . . ?
Au1 P1 C10 C11 59.0(7) . . . . ?
Au1 P1 C14 C15A -64.9(11) . . . . ?
Au1 P1 C14 C15 60.4(6) . . . . ?
C7 C8 C3 C4 0.7(19) . . . . ?
C7 C8 C3 C2 -173(2) . . . . ?
C7 C6 O1 C9 -173.6(15) . . . . ?
C8 C7 C6 C5 3(2) . . . . ?
C8 C7 C6 O1 -179.9(15) . . . . ?
C8 C3 C4 C5 0.6(18) . . . . ?
C3 C4 C5 C6 0(2) . . . . ?
C4 C5 C6 C7 -2(2) . . . . ?
C4 C5 C6 O1 -178.4(12) . . . . ?
C5 C6 O1 C9 3(2) . . . . ?
C6 C7 C8 C3 -3(2) . . . . ?
C12 P1 C10 C11 -66.5(6) . . . . ?
C12 P1 C14 C15A 58.5(11) . . . . ?
C12 P1 C14 C15 -176.1(6) . . . . ?
C2 C3 C4 C5 175.2(18) . . . . ?
C2 C3A C8A C7A 171(3) . . . . ?
C2 C3A C4A C5A -170(3) . . . . ?
C10 P1 C12 C13 -55.6(6) . . . . ?
C10 P1 C14 C15A 171.2(10) . . . . ?
C10 P1 C14 C15 -63.5(6) . . . . ?
C14 P1 C12 C13 55.5(6) . . . . ?
C14 P1 C10 C11 -178.2(6) . . . . ?
C9A O1A C6A C7A -161(3) . . . . ?
C9A O1A C6A C5A 15(3) . . . . ?
O1A C6A C5A C4A -175(2) . . . . ?
C3A C8A C7A C6A 0.0 . . . . ?
C8A C3A C4A C5A 0.0 . . . . ?
C8A C7A C6A O1A 175.7(19) . . . . ?
C8A C7A C6A C5A 0.0 . . . . ?
C7A C6A C5A C4A 0.0 . . . . ?
C6A C5A C4A C3A 0.0 . . . . ?
C4A C3A C8A C7A 0.0 . . . . ?

loop_
_exptl_oxdiff_crystal_face_indexfrac_h
_exptl_oxdiff_crystal_face_indexfrac_k
_exptl_oxdiff_crystal_face_indexfrac_l
_exptl_oxdiff_crystal_face_x
_exptl_oxdiff_crystal_face_y
_exptl_oxdiff_crystal_face_z
-1.0001 0.0000 1.0000 0.0157 -0.0396 0.0180
1.0001 -0.0000 -1.0000 -0.0157 0.0396 -0.0180
3.0006 -5.0000 5.0000 0.0667 -0.1313 -0.2728
-5.0008 3.0000 3.0000 0.0848 -0.0919 0.2109
-0.0001 2.0000 -5.0000 -0.0935 0.1283 0.0942
-2.0003 -0.0000 5.0000 0.1114 -0.1263 0.0248
2.0003 0.0000 -5.0000 -0.1114 0.1263 -0.0248
-1.0001 0.0001 -1.0000 -0.0377 -0.0083 0.0255
1.0001 -0.0001 1.0000 0.0377 0.0083 -0.0255
-1.9997 -4.9993 -4.9997 -0.2554 -0.0946 -0.1264
-0.0005 4.9995 2.9998 0.1799 0.0780 0.1775
1.0000 0.9999 -0.0001 0.0310 0.0490 0.0160
-1.0000 -0.9999 0.0001 -0.0310 -0.0490 -0.0160
-1.0001 0.0001 0.0000 -0.0110 -0.0240 0.0218
1.0001 -0.0001 -0.0000 0.0110 0.0240 -0.0218
1.0000 0.9999 -1.0000 0.0043 0.0646 0.0197
-3.0000 -4.9996 5.0001 0.0005 -0.2752 -0.1421
0.0001 -2.9999 5.0000 0.0735 -0.1533 -0.1320
-0.0000 -0.0000 1.0000 0.0267 -0.0157 -0.0037
-2.0000 -0.9996 -4.9998 -0.1755 0.0053 0.0246
5.0002 1.9994 4.9997 0.2286 0.0916 -0.0522
5.0001 3.9993 2.9997 0.2151 0.1729 0.0308
5.0008 -4.0001 1.0000 0.0019 0.0043 -0.2637
